data_2016231
loop_
_publ_author_name
'Guo-Ming Wang'
'Hai-Lan Huang'
'Hui Li'
'Qing-Hua Zheng'

_publ_section_title
;Poly[aqua(\m~3~-benzene-1,2-dicarboxylato)bis(\m~3~-hydroxido)bis(\m~2~-isonicotinato)dierbium(III)
 monohydrate] and the thulium analogue
;
_journal_coeditor_code BG3054
_journal_issue 11
_journal_name_full 'Acta Crystallographica Section C'
_journal_page_first m531
_journal_page_last m533
_journal_paper_doi 10.1107/S0108270107047403
_journal_volume 63
_journal_year 2007
_chemical_formula_iupac '[Tm2 (C6 H4 N O2)2 (C8 H4 O4) (O H)2 (H2 O)], H2 O'
_chemical_formula_moiety 'C20 H16 N2 O11 Tm2, H2 O'
_chemical_formula_sum 'C20 H18 N2 O12 Tm2'
_chemical_formula_weight 816.22
_chemical_name_systematic
;
Poly[aqua(\m~3~-benzene-1,2-dicarboxylato-\k^4^O,O':O':O'')bis(\m~3~-\
hydroxido)bis(\m~2~-isonicotinato-\k^2^O:O')thulium(III) monohydrate
;
_space_group_IT_number 14
_symmetry_cell_setting monoclinic
_symmetry_space_group_name_Hall '-P 2ybc'
_symmetry_space_group_name_H-M 'P 1 21/c 1'
_atom_sites_solution_hydrogens geom
_atom_sites_solution_primary direct
_atom_sites_solution_secondary difmap
_audit_creation_method SHELXL-97
_cell_angle_alpha 90.00
_cell_angle_beta 100.700(3)
_cell_angle_gamma 90.00
_cell_formula_units_Z 4
_cell_length_a 7.2434(2)
_cell_length_b 24.2180(6)
_cell_length_c 13.3606(4)
_cell_measurement_reflns_used 18502
_cell_measurement_temperature 295(2)
_cell_measurement_theta_max 26.50
_cell_measurement_theta_min 1.68
_cell_volume 2302.97(11)
_computing_cell_refinement 'SAINT (Bruker, 1999)'
_computing_data_collection 'SMART (Bruker, 1999)'
_computing_data_reduction 'SAINT  (Bruker, 1999)'
_computing_molecular_graphics 'SHELXTL (Bruker, 1999)'
_computing_publication_material 'SHELXTL  (Bruker, 1999)'
_computing_structure_refinement 'SHELXL97 (Sheldrick, 1997)'
_computing_structure_solution 'SHELXS97 (Sheldrick, 1990)'
_diffrn_ambient_temperature 295(2)
_diffrn_measured_fraction_theta_full 0.995
_diffrn_measured_fraction_theta_max 0.995
_diffrn_measurement_device_type 'Siemems SMART CCD'
_diffrn_measurement_method '\f and \w scans'
_diffrn_radiation_monochromator graphite
_diffrn_radiation_source 'fine-focus sealed tube'
_diffrn_radiation_type MoK\a
_diffrn_radiation_wavelength 0.71073
_diffrn_reflns_av_R_equivalents 0.0263
_diffrn_reflns_av_sigmaI/netI 0.0237
_diffrn_reflns_limit_h_max 9
_diffrn_reflns_limit_h_min -9
_diffrn_reflns_limit_k_max 30
_diffrn_reflns_limit_k_min -29
_diffrn_reflns_limit_l_max 16
_diffrn_reflns_limit_l_min -16
_diffrn_reflns_number 18502
_diffrn_reflns_theta_full 26.50
_diffrn_reflns_theta_max 26.50
_diffrn_reflns_theta_min 1.68
_diffrn_standards_decay_% 0
_diffrn_standards_interval_count 0
_diffrn_standards_interval_time 0
_diffrn_standards_number 0
_exptl_absorpt_coefficient_mu 7.724
_exptl_absorpt_correction_T_max 0.5770
_exptl_absorpt_correction_T_min 0.3730
_exptl_absorpt_correction_type empirical
_exptl_absorpt_process_details '(SADABS; Sheldrick, 1996)'
_exptl_crystal_colour Brown
_exptl_crystal_density_diffrn 2.354
_exptl_crystal_density_method 'not measured'
_exptl_crystal_description Prism
_exptl_crystal_F_000 1544
_exptl_crystal_size_max 0.35
_exptl_crystal_size_mid 0.09
_exptl_crystal_size_min 0.07
_refine_diff_density_max 1.114
_refine_diff_density_min -1.305
_refine_ls_extinction_method none
_refine_ls_goodness_of_fit_ref 1.173
_refine_ls_hydrogen_treatment constr
_refine_ls_matrix_type full
_refine_ls_number_parameters 325
_refine_ls_number_reflns 4754
_refine_ls_number_restraints 0
_refine_ls_restrained_S_all 1.173
_refine_ls_R_factor_all 0.0266
_refine_ls_R_factor_gt 0.0252
_refine_ls_shift/su_max 0.002
_refine_ls_shift/su_mean 0.000
_refine_ls_structure_factor_coef Fsqd
_refine_ls_weighting_details 'calc w=1/[\s^2^(Fo^2^)+(0.0276P)^2^+4.1831P] where P=(Fo^2^+2Fc^2^)/3'
_refine_ls_weighting_scheme calc
_refine_ls_wR_factor_gt 0.0594
_refine_ls_wR_factor_ref 0.0600
_reflns_number_gt 4602
_reflns_number_total 4754
_reflns_threshold_expression I>2\s(I)
_cod_data_source_file bg3054.cif
_cod_data_source_block II
_cod_original_sg_symbol_H-M p21/c
_cod_database_code 2016231

loop_
_symmetry_equiv_pos_as_xyz
'x, y, z'
'-x, y+1/2, -z+1/2'
'-x, -y, -z'
'x, -y-1/2, z-1/2'

loop_
_atom_site_type_symbol
_atom_site_label
_atom_site_fract_x
_atom_site_fract_y
_atom_site_fract_z
_atom_site_U_iso_or_equiv
_atom_site_adp_type
_atom_site_calc_flag
_atom_site_refinement_flags
_atom_site_occupancy
Tm Tm1 0.59003(2) 0.454897(7) 0.399404(13) 0.01278(6) Uani d . 1
Tm Tm2 0.91843(2) 0.492537(7) 0.625664(13) 0.01309(6) Uani d . 1
O O1 0.1057(4) 0.52578(15) 0.1945(2) 0.0257(7) Uani d . 1
O O1W 0.9011(7) 0.84841(18) 1.0193(4) 0.0605(13) Uani d . 1
H H1W 0.9435 0.8165 0.9930 0.073 Uiso d R 1
H H2W 0.7784 0.8479 1.0047 0.073 Uiso d R 1
O O2 0.3689(4) 0.51172(13) 0.3029(2) 0.0212(7) Uani d . 1
O O3 0.6818(5) 0.60627(16) 0.3283(3) 0.0442(10) Uani d . 1
O O4 0.7650(4) 0.51876(13) 0.3111(2) 0.0193(6) Uani d . 1
O O5 0.6622(4) 0.52721(12) 0.5154(2) 0.0138(6) Uani d . 1
H H5 0.6798 0.5576 0.4863 0.017 Uiso d R 1
O O6 0.9153(4) 0.45201(11) 0.4675(2) 0.0145(6) Uani d . 1
H H6 0.9514 0.4181 0.4653 0.017 Uiso d R 1
O O7 0.7094(4) 0.39701(14) 0.2895(2) 0.0258(7) Uani d . 1
H H7W 0.6624 0.3661 0.2651 0.031 Uiso d R 1
H H8W 0.8242 0.4011 0.2814 0.031 Uiso d R 1
O O8 0.6154(5) 0.38747(14) 0.5187(3) 0.0315(8) Uani d . 1
O O9 0.8544(5) 0.39973(14) 0.6484(3) 0.0309(8) Uani d . 1
O O10 0.9274(4) 0.57651(13) 0.7080(2) 0.0222(7) Uani d . 1
O O11 0.6328(4) 0.60859(14) 0.6750(3) 0.0309(8) Uani d . 1
C C1 0.4036(9) 0.5674(3) -0.0361(4) 0.0476(16) Uani d . 1
H H1A 0.3465 0.5677 -0.1045 0.057 Uiso calc R 1
C C2 0.5870(9) 0.5844(3) -0.0072(5) 0.0515(18) Uani d . 1
H H2A 0.6525 0.5970 -0.0564 0.062 Uiso calc R 1
C C3 0.6752(8) 0.5829(2) 0.0935(4) 0.0410(14) Uani d . 1
H H3A 0.7996 0.5942 0.1117 0.049 Uiso calc R 1
C C4 0.5787(6) 0.5645(2) 0.1685(4) 0.0256(10) Uani d . 1
C C5 0.3912(6) 0.5475(2) 0.1394(4) 0.0247(10) Uani d . 1
C C6 0.3051(8) 0.5500(2) 0.0368(4) 0.0364(13) Uani d . 1
H H6A 0.1798 0.5398 0.0176 0.044 Uiso calc R 1
C C7 0.6795(6) 0.5645(2) 0.2774(4) 0.0245(10) Uani d . 1
C C8 0.2815(6) 0.52723(19) 0.2139(3) 0.0223(9) Uani d . 1
C C9 1.0001(10) 0.6968(3) 0.9434(6) 0.061(2) Uani d . 1
H H9A 1.0706 0.6908 1.0081 0.073 Uiso calc R 1
C C10 0.8386(10) 0.7551(3) 0.8267(7) 0.060(2) Uani d . 1
H H10A 0.7982 0.7906 0.8075 0.072 Uiso calc R 1
C C11 0.7917(8) 0.7124(2) 0.7563(5) 0.0439(14) Uani d . 1
H H11A 0.7183 0.7189 0.6926 0.053 Uiso calc R 1
C C12 0.9665(8) 0.6529(3) 0.8785(5) 0.0438(14) Uani d . 1
H H12A 1.0172 0.6184 0.8980 0.053 Uiso calc R 1
C C13 0.8573(6) 0.6603(2) 0.7844(4) 0.0287(11) Uani d . 1
C C14 0.8011(6) 0.61155(19) 0.7157(3) 0.0226(10) Uani d . 1
C C15 0.7365(9) 0.2477(3) 0.7692(5) 0.0526(17) Uani d . 1
H H15A 0.7858 0.2383 0.8364 0.063 Uiso calc R 1
C C16 0.5699(9) 0.2247(2) 0.6158(5) 0.0482(16) Uani d . 1
H H16A 0.5015 0.1985 0.5734 0.058 Uiso calc R 1
C C17 0.7636(9) 0.3011(2) 0.7375(5) 0.0441(14) Uani d . 1
H H17A 0.8314 0.3265 0.7821 0.053 Uiso calc R 1
C C18 0.5864(8) 0.2770(2) 0.5766(5) 0.0381(13) Uani d . 1
H H18A 0.5304 0.2857 0.5101 0.046 Uiso calc R 1
C C19 0.6887(6) 0.31574(19) 0.6394(4) 0.0252(10) Uani d . 1
C C20 0.7218(7) 0.37263(19) 0.5994(4) 0.0248(10) Uani d . 1
N N1 0.9381(8) 0.7474(3) 0.9196(5) 0.0615(17) Uani d . 1
N N2 0.6451(7) 0.2096(2) 0.7099(5) 0.0486(14) Uani d . 1

loop_
_atom_site_aniso_label
_atom_site_aniso_U_11
_atom_site_aniso_U_22
_atom_site_aniso_U_33
_atom_site_aniso_U_12
_atom_site_aniso_U_13
_atom_site_aniso_U_23
Tm1 0.01099(10) 0.01237(10) 0.01469(10) -0.00007(6) 0.00161(7) -0.00139(6)
Tm2 0.01116(10) 0.01405(10) 0.01391(10) -0.00044(6) 0.00196(7) -0.00029(6)
O1 0.0159(16) 0.038(2) 0.0219(16) -0.0004(14) 0.0010(13) 0.0046(15)
O1W 0.068(3) 0.042(3) 0.075(3) -0.013(2) 0.020(3) -0.030(2)
O2 0.0161(15) 0.0304(18) 0.0172(15) 0.0029(12) 0.0032(12) 0.0065(13)
O3 0.042(2) 0.027(2) 0.059(3) 0.0000(17) -0.0015(19) -0.0091(19)
O4 0.0138(14) 0.0223(17) 0.0215(16) 0.0019(12) 0.0029(12) 0.0066(13)
O5 0.0146(14) 0.0115(14) 0.0145(14) 0.0000(11) 0.0011(11) 0.0006(11)
O6 0.0170(14) 0.0094(14) 0.0171(15) 0.0014(10) 0.0032(12) 0.0000(11)
O7 0.0171(16) 0.0253(18) 0.0371(19) -0.0067(13) 0.0101(14) -0.0159(15)
O8 0.0260(18) 0.029(2) 0.040(2) 0.0027(14) 0.0076(15) 0.0163(16)
O9 0.044(2) 0.0177(17) 0.0327(19) -0.0050(15) 0.0101(16) 0.0017(14)
O10 0.0177(15) 0.0207(17) 0.0295(17) -0.0028(12) 0.0077(13) -0.0065(13)
O11 0.0167(16) 0.0253(18) 0.050(2) -0.0033(13) 0.0043(15) -0.0151(16)
C1 0.049(4) 0.071(4) 0.024(3) 0.016(3) 0.011(3) 0.019(3)
C2 0.054(4) 0.071(5) 0.038(3) 0.018(3) 0.028(3) 0.033(3)
C3 0.028(3) 0.050(4) 0.048(3) 0.005(2) 0.014(2) 0.024(3)
C4 0.023(2) 0.026(3) 0.028(2) 0.0057(19) 0.0071(19) 0.011(2)
C5 0.022(2) 0.031(3) 0.022(2) 0.0074(18) 0.0055(19) 0.0078(19)
C6 0.034(3) 0.052(4) 0.021(3) 0.011(2) 0.002(2) 0.007(2)
C7 0.016(2) 0.023(3) 0.034(3) -0.0018(17) 0.0048(19) 0.008(2)
C8 0.021(2) 0.021(2) 0.025(2) 0.0023(18) 0.0050(18) 0.0020(19)
C9 0.051(4) 0.070(5) 0.057(4) -0.010(4) 0.000(3) -0.035(4)
C10 0.056(4) 0.028(3) 0.100(6) -0.006(3) 0.025(4) -0.025(4)
C11 0.039(3) 0.035(3) 0.058(4) -0.004(2) 0.009(3) -0.014(3)
C12 0.036(3) 0.049(4) 0.044(3) -0.003(3) 0.003(3) -0.018(3)
C13 0.018(2) 0.031(3) 0.040(3) -0.0063(19) 0.011(2) -0.018(2)
C14 0.019(2) 0.023(2) 0.028(2) -0.0069(18) 0.0089(18) -0.0061(19)
C15 0.058(4) 0.045(4) 0.055(4) 0.001(3) 0.011(3) 0.032(3)
C16 0.043(3) 0.029(3) 0.071(5) -0.006(2) 0.007(3) 0.004(3)
C17 0.058(4) 0.030(3) 0.041(3) -0.007(3) 0.001(3) 0.012(3)
C18 0.034(3) 0.026(3) 0.052(3) 0.001(2) 0.001(3) 0.009(2)
C19 0.023(2) 0.016(2) 0.037(3) 0.0021(18) 0.009(2) 0.008(2)
C20 0.032(3) 0.019(2) 0.028(2) 0.0080(19) 0.016(2) 0.0050(19)
N1 0.051(3) 0.062(4) 0.074(4) -0.017(3) 0.018(3) -0.043(3)
N2 0.039(3) 0.028(3) 0.082(4) 0.004(2) 0.019(3) 0.023(3)

loop_
_atom_type_symbol
_atom_type_description
_atom_type_scat_dispersion_real
_atom_type_scat_dispersion_imag
_atom_type_scat_source
C C 0.0033 0.0016 'International Tables Vol C Tables 4.2.6.8 and 6.1.1.4'
H H 0.0000 0.0000 'International Tables Vol C Tables 4.2.6.8 and 6.1.1.4'
N N 0.0061 0.0033 'International Tables Vol C Tables 4.2.6.8 and 6.1.1.4'
O O 0.0106 0.0060 'International Tables Vol C Tables 4.2.6.8 and 6.1.1.4'
Tm Tm -0.3139 5.2483 'International Tables Vol C Tables 4.2.6.8 and 6.1.1.4'

loop_
_geom_angle_atom_site_label_1
_geom_angle_atom_site_label_2
_geom_angle_atom_site_label_3
_geom_angle_site_symmetry_1
_geom_angle_site_symmetry_3
_geom_angle
_geom_angle_publ_flag
O8 Tm1 O7 . . 91.08(13) no
O8 Tm1 O2 . . 141.07(11) no
O7 Tm1 O2 . . 107.98(11) no
O8 Tm1 O11 . 3_666 77.43(13) no
O7 Tm1 O11 . 3_666 68.76(11) no
O2 Tm1 O11 . 3_666 78.50(12) no
O8 Tm1 O5 . . 95.45(12) no
O7 Tm1 O5 . . 144.43(10) no
O2 Tm1 O5 . . 88.29(10) no
O11 Tm1 O5 3_666 . 146.74(11) no
O8 Tm1 O6 . . 76.29(11) no
O7 Tm1 O6 . . 76.28(10) no
O2 Tm1 O6 . . 140.30(10) no
O11 Tm1 O6 3_666 . 135.33(10) no
O5 Tm1 O6 . . 71.46(9) no
O8 Tm1 O5 . 3_666 76.26(11) no
O7 Tm1 O5 . 3_666 146.15(10) no
O2 Tm1 O5 . 3_666 69.05(10) no
O11 Tm1 O5 3_666 3_666 77.82(11) no
O5 Tm1 O5 . 3_666 68.94(11) no
O6 Tm1 O5 . 3_666 128.61(9) no
O8 Tm1 O4 . . 144.69(11) no
O7 Tm1 O4 . . 77.75(11) no
O2 Tm1 O4 . . 73.84(10) no
O11 Tm1 O4 3_666 . 126.66(12) no
O5 Tm1 O4 . . 76.86(10) no
O6 Tm1 O4 . . 68.55(10) no
O5 Tm1 O4 3_666 . 129.35(10) no
O5 Tm2 O10 . . 86.09(10) no
O5 Tm2 O4 . 3_766 154.84(10) no
O10 Tm2 O4 . 3_766 89.53(11) no
O5 Tm2 O6 . 3_766 83.25(10) no
O10 Tm2 O6 . 3_766 76.93(10) no
O4 Tm2 O6 3_766 3_766 71.64(10) no
O5 Tm2 O9 . . 106.22(11) no
O10 Tm2 O9 . . 141.05(12) no
O4 Tm2 O9 3_766 . 92.65(12) no
O6 Tm2 O9 3_766 . 140.08(11) no
O5 Tm2 O6 . . 72.64(10) no
O10 Tm2 O6 . . 143.11(11) no
O4 Tm2 O6 3_766 . 97.13(10) no
O6 Tm2 O6 3_766 . 71.02(11) no
O9 Tm2 O6 . . 75.09(11) no
O5 Tm2 O2 . 3_666 67.81(10) no
O10 Tm2 O2 . 3_666 78.57(11) no
O4 Tm2 O2 3_766 3_666 135.33(10) no
O6 Tm2 O2 3_766 3_666 143.03(10) no
O9 Tm2 O2 . 3_666 72.77(12) no
O6 Tm2 O2 . 3_666 118.08(10) no
O5 Tm2 O1 . 3_666 119.44(10) no
O10 Tm2 O1 . 3_666 72.33(11) no
O4 Tm2 O1 3_766 3_666 82.42(10) no
O6 Tm2 O1 3_766 3_666 139.60(10) no
O9 Tm2 O1 . 3_666 69.45(12) no
O6 Tm2 O1 . 3_666 144.46(11) no
O2 Tm2 O1 3_666 3_666 52.92(10) no
H1W O1W H2W . . 107.5 no
Tm2 O5 H5 . . 115.8 no
Tm1 O5 H5 . . 112.3 no
Tm1 O5 H5 3_666 . 104.7 no
Tm2 O6 H6 3_766 . 110.0 no
Tm2 O6 H6 . . 118.6 no
Tm1 O6 H6 . . 107.5 no
Tm1 O7 H7W . . 126.8 no
Tm1 O7 H8W . . 119.5 no
H7W O7 H8W . . 112.0 no
C2 C1 C6 . . 119.5(5) no
C2 C1 H1A . . 120.2 no
C6 C1 H1A . . 120.2 no
C1 C2 C3 . . 120.9(5) no
C1 C2 H2A . . 119.5 no
C3 C2 H2A . . 119.5 no
C2 C3 C4 . . 120.4(5) no
C2 C3 H3A . . 119.8 no
C4 C3 H3A . . 119.8 no
C3 C4 C5 . . 118.9(5) no
C3 C4 C7 . . 118.5(5) no
C5 C4 C7 . . 122.6(4) no
C6 C5 C4 . . 119.4(5) no
C6 C5 C8 . . 118.7(4) no
C4 C5 C8 . . 121.9(4) no
C1 C6 C5 . . 120.8(5) no
C1 C6 H6A . . 119.6 no
C5 C6 H6A . . 119.6 no
O3 C7 O4 . . 123.8(5) no
O3 C7 C4 . . 119.7(4) no
O4 C7 C4 . . 116.6(4) no
O1 C8 O2 . . 119.2(4) no
O1 C8 C5 . . 121.7(4) no
O2 C8 C5 . . 119.0(4) no
N1 C9 C12 . . 123.7(7) no
N1 C9 H9A . . 118.1 no
C12 C9 H9A . . 118.1 no
N1 C10 C11 . . 123.2(7) no
N1 C10 H10A . . 118.4 no
C11 C10 H10A . . 118.4 no
C13 C11 C10 . . 117.9(6) no
C13 C11 H11A . . 121.1 no
C10 C11 H11A . . 121.1 no
C9 C12 C13 . . 119.1(6) no
C9 C12 H12A . . 120.4 no
C13 C12 H12A . . 120.4 no
C12 C13 C11 . . 118.8(5) no
C12 C13 C14 . . 120.2(5) no
C11 C13 C14 . . 120.8(5) no
O11 C14 O10 . . 126.3(4) no
O11 C14 C13 . . 116.5(4) no
O10 C14 C13 . . 117.2(4) no
N2 C15 C17 . . 123.8(6) no
N2 C15 H15A . . 118.1 no
C17 C15 H15A . . 118.1 no
N2 C16 C18 . . 124.3(6) no
N2 C16 H16A . . 117.9 no
C18 C16 H16A . . 117.9 no
C19 C17 C15 . . 118.7(6) no
C19 C17 H17A . . 120.6 no
C15 C17 H17A . . 120.6 no
C19 C18 C16 . . 117.8(5) no
C19 C18 H18A . . 121.1 no
C16 C18 H18A . . 121.1 no
C17 C19 C18 . . 118.6(5) no
C17 C19 C20 . . 120.9(5) no
C18 C19 C20 . . 120.5(5) no
O9 C20 O8 . . 126.3(4) no
O9 C20 C19 . . 116.8(4) no
O8 C20 C19 . . 116.9(4) no
C9 N1 C10 . . 117.1(6) no
C15 N2 C16 . . 116.8(5) no

loop_
_geom_bond_atom_site_label_1
_geom_bond_atom_site_label_2
_geom_bond_site_symmetry_2
_geom_bond_distance
_geom_bond_publ_flag
Tm1 O8 . 2.266(3) yes
Tm1 O7 . 2.311(3) yes
Tm1 O2 . 2.314(3) yes
Tm1 O11 3_666 2.315(3) yes
Tm1 O5 . 2.332(3) yes
Tm1 O6 . 2.364(3) yes
Tm1 O5 3_666 2.366(3) yes
Tm1 O4 . 2.439(3) yes
Tm1 Tm2 . 3.5997(3) ?
Tm1 Tm2 3_666 3.8521(2) ?
Tm1 Tm2 3_766 3.8539(3) ?
Tm1 Tm1 3_666 3.8731(4) ?
Tm2 O5 . 2.303(3) yes
Tm2 O10 . 2.308(3) yes
Tm2 O4 3_766 2.308(3) yes
Tm2 O6 3_766 2.315(3) yes
Tm2 O9 . 2.326(3) yes
Tm2 O6 . 2.327(3) yes
Tm2 O2 3_666 2.447(3) yes
Tm2 O1 3_666 2.482(3) yes
Tm2 Tm2 3_766 3.7783(4) ?
O1 C8 . 1.252(5) no
O1W H1W . 0.9247 no
O1W H2W . 0.8735 no
O2 C8 . 1.295(5) no
O3 C7 . 1.217(6) no
O4 C7 . 1.307(5) no
O5 H5 . 0.8521 no
O6 H6 . 0.8652 no
O7 H7W . 0.8606 no
O7 H8W . 0.8638 no
O8 C20 . 1.255(6) no
O9 C20 . 1.245(6) no
O10 C14 . 1.266(5) no
O11 C14 . 1.241(5) no
C1 C2 . 1.376(9) no
C1 C6 . 1.376(8) no
C1 H1A . 0.9300 no
C2 C3 . 1.379(8) no
C2 H2A . 0.9300 no
C3 C4 . 1.396(7) no
C3 H3A . 0.9300 no
C4 C5 . 1.404(7) no
C4 C7 . 1.503(7) no
C5 C6 . 1.398(7) no
C5 C8 . 1.469(6) no
C6 H6A . 0.9300 no
C9 N1 . 1.324(10) no
C9 C12 . 1.366(8) no
C9 H9A . 0.9300 no
C10 N1 . 1.327(10) no
C10 C11 . 1.397(9) no
C10 H10A . 0.9300 no
C11 C13 . 1.376(8) no
C11 H11A . 0.9300 no
C12 C13 . 1.367(8) no
C12 H12A . 0.9300 no
C13 C14 . 1.503(6) no
C15 N2 . 1.313(9) no
C15 C17 . 1.387(8) no
C15 H15A . 0.9300 no
C16 N2 . 1.326(8) no
C16 C18 . 1.384(8) no
C16 H16A . 0.9300 no
C17 C19 . 1.370(7) no
C17 H17A . 0.9300 no
C18 C19 . 1.379(7) no
C18 H18A . 0.9300 no
C19 C20 . 1.513(6) no

loop_
_geom_hbond_atom_site_label_D
_geom_hbond_atom_site_label_H
_geom_hbond_atom_site_label_A
_geom_hbond_site_symmetry_A
_geom_hbond_distance_DH
_geom_hbond_distance_HA
_geom_hbond_distance_DA
_geom_hbond_angle_DHA
_geom_hbond_publ_flag
O1W H1W N1 . 0.92 1.94 2.822(7) 159.7 yes
O5 H5 O3 . 0.85 2.42 3.172(5) 147.5 yes
O6 H6 O1W 2_746 0.87 1.99 2.830(5) 164.5 yes
O7 H7W N2 4_565 0.86 1.97 2.798(6) 160.6 yes
O7 H8W O10 3_766 0.86 1.86 2.702(4) 164.7 yes
